data_4068068
loop_
_publ_author_name
'Khosla, Chetna'
'Jackson, Andrew B.'
'White, Peter S.'
'Templeton, Joseph L.'

_publ_section_title
;
 Bis(acetylacetonate) Tungsten(IV) Complexes Containing a \p-Basic
 Diazoalkane or Oxo Ligand
;
_journal_issue 3
_journal_name_full Organometallics
_journal_page_first 987
_journal_paper_doi 10.1021/om201050j
_journal_volume 31
_journal_year 2012
_chemical_formula_moiety 'C18 H23 N O5 W'
_chemical_formula_sum 'C18 H23 N O5 W'
_chemical_formula_weight 517.22
_chemical_name_systematic
; 
 ? 
;
_space_group_IT_number 2
_symmetry_cell_setting triclinic
_symmetry_space_group_name_Hall '-P 1'
_symmetry_space_group_name_H-M 'P -1'
_atom_sites_solution_hydrogens geom
_atom_sites_solution_primary direct
_atom_sites_solution_secondary difmap
_audit_creation_method SHELXL-97
_cell_angle_alpha 96.104(1)
_cell_angle_beta 92.709(1)
_cell_angle_gamma 100.728(1)
_cell_formula_units_Z 2
_cell_length_a 7.6148(2)
_cell_length_b 7.8191(2)
_cell_length_c 16.5655(4)
_cell_measurement_reflns_used 9860
_cell_measurement_temperature 100(2)
_cell_measurement_theta_max 30.62
_cell_measurement_theta_min 2.48
_cell_volume 961.32(4)
_computing_cell_refinement 'Bruker SAINT'
_computing_data_collection 'Bruker APEX2'
_computing_data_reduction 'Bruker SAINT'
_computing_molecular_graphics 'Bruker SHELXTL'
_computing_publication_material 'Bruker SHELXTL'
_computing_structure_refinement 'SHELXL-97 (Sheldrick, 2008)'
_computing_structure_solution 'SHELXS-97 (Sheldrick, 2008)'
_diffrn_ambient_temperature 100(2)
_diffrn_measured_fraction_theta_full 0.996
_diffrn_measured_fraction_theta_max 0.996
_diffrn_measurement_device_type 'Bruker APEX-II CCD'
_diffrn_measurement_method '\f and \w scans'
_diffrn_radiation_monochromator graphite
_diffrn_radiation_source 'fine-focus sealed tube'
_diffrn_radiation_type MoK\a
_diffrn_radiation_wavelength 0.71073
_diffrn_reflns_av_R_equivalents 0.0256
_diffrn_reflns_av_sigmaI/netI 0.0215
_diffrn_reflns_limit_h_max 9
_diffrn_reflns_limit_h_min -10
_diffrn_reflns_limit_k_max 11
_diffrn_reflns_limit_k_min -11
_diffrn_reflns_limit_l_max 20
_diffrn_reflns_limit_l_min -23
_diffrn_reflns_number 23996
_diffrn_reflns_theta_full 30.63
_diffrn_reflns_theta_max 30.63
_diffrn_reflns_theta_min 2.48
_exptl_absorpt_coefficient_mu 6.034
_exptl_absorpt_correction_T_max 0.617
_exptl_absorpt_correction_T_min 0.221
_exptl_absorpt_correction_type multi-scan
_exptl_absorpt_process_details 'Bruker-AXS APEX2'
_exptl_crystal_colour yellow
_exptl_crystal_density_diffrn 1.787
_exptl_crystal_density_method 'not measured'
_exptl_crystal_description block
_exptl_crystal_F_000 504
_exptl_crystal_size_max 0.27
_exptl_crystal_size_mid 0.24
_exptl_crystal_size_min 0.08
_refine_diff_density_max 1.237
_refine_diff_density_min -0.663
_refine_diff_density_rms 0.086
_refine_ls_extinction_method none
_refine_ls_goodness_of_fit_ref 1.037
_refine_ls_hydrogen_treatment constr
_refine_ls_matrix_type full
_refine_ls_number_parameters 231
_refine_ls_number_reflns 5900
_refine_ls_number_restraints 0
_refine_ls_restrained_S_all 1.037
_refine_ls_R_factor_all 0.0178
_refine_ls_R_factor_gt 0.0161
_refine_ls_shift/su_max 0.002
_refine_ls_shift/su_mean 0.000
_refine_ls_structure_factor_coef Fsqd
_refine_ls_weighting_details 'calc w=1/[\s^2^(Fo^2^)+(0.0161P)^2^+0.4973P] where P=(Fo^2^+2Fc^2^)/3'
_refine_ls_weighting_scheme calc
_refine_ls_wR_factor_gt 0.0365
_refine_ls_wR_factor_ref 0.0370
_reflns_number_gt 5580
_reflns_number_total 5900
_reflns_threshold_expression >2sigma(I)
_cod_data_source_file om201050j_si_002.cif
_cod_data_source_block c09217
_cod_database_code 4068068

loop_
_symmetry_equiv_pos_as_xyz
'x, y, z'
'-x, -y, -z'

loop_
_atom_site_label
_atom_site_type_symbol
_atom_site_fract_x
_atom_site_fract_y
_atom_site_fract_z
_atom_site_U_iso_or_equiv
_atom_site_adp_type
_atom_site_occupancy
_atom_site_symmetry_multiplicity
_atom_site_calc_flag
_atom_site_refinement_flags
W1 W 0.150935(9) 0.274980(8) 0.187803(4) 0.01730(2) Uani 1 1 d .
O1 O 0.24414(18) 0.09204(17) 0.17463(8) 0.0231(3) Uani 1 1 d .
C2 C 0.4818(3) 0.4123(3) 0.10186(13) 0.0278(4) Uani 1 1 d .
H2A H 0.5748 0.5160 0.0985 0.042 Uiso 1 1 calc R
H2B H 0.4155 0.3766 0.0488 0.042 Uiso 1 1 calc R
H2C H 0.5377 0.3164 0.1175 0.042 Uiso 1 1 calc R
N3 N 0.3589(2) 0.4541(2) 0.16266(10) 0.0208(3) Uani 1 1 d .
C4 C 0.3967(2) 0.4416(2) 0.24413(11) 0.0213(3) Uani 1 1 d .
H4 H 0.4966 0.3788 0.2556 0.026 Uiso 1 1 calc R
C5 C 0.3839(2) 0.5892(2) 0.30588(11) 0.0202(3) Uani 1 1 d .
C6 C 0.4177(3) 0.5766(3) 0.38849(12) 0.0277(4) Uani 1 1 d .
H6 H 0.4511 0.4736 0.4047 0.033 Uiso 1 1 calc R
C7 C 0.4030(3) 0.7128(3) 0.44699(13) 0.0327(5) Uani 1 1 d .
H7 H 0.4266 0.7028 0.5029 0.039 Uiso 1 1 calc R
C8 C 0.3538(3) 0.8641(3) 0.42393(13) 0.0294(4) Uani 1 1 d .
H8 H 0.3416 0.9565 0.4641 0.035 Uiso 1 1 calc R
C9 C 0.3228(3) 0.8799(3) 0.34246(12) 0.0249(4) Uani 1 1 d .
H9 H 0.2915 0.9842 0.3266 0.030 Uiso 1 1 calc R
C10 C 0.3373(2) 0.7437(2) 0.28376(12) 0.0207(3) Uani 1 1 d .
H10 H 0.3152 0.7553 0.2279 0.025 Uiso 1 1 calc R
O11 O 0.11257(18) 0.23524(18) 0.30846(8) 0.0236(3) Uani 1 1 d .
C12 C 0.0220(3) 0.3002(3) 0.36207(12) 0.0262(4) Uani 1 1 d .
C13 C -0.0683(3) 0.4383(3) 0.35296(13) 0.0287(4) Uani 1 1 d .
H13 H -0.1327 0.4765 0.3969 0.034 Uiso 1 1 calc R
C14 C -0.0688(2) 0.5220(2) 0.28348(12) 0.0222(4) Uani 1 1 d .
O15 O 0.00142(17) 0.47316(17) 0.21823(8) 0.0208(3) Uani 1 1 d .
C16 C 0.0221(4) 0.2200(4) 0.44050(14) 0.0436(6) Uani 1 1 d .
H16A H -0.0235 0.0934 0.4296 0.065 Uiso 1 1 calc R
H16B H -0.0547 0.2728 0.4776 0.065 Uiso 1 1 calc R
H16C H 0.1446 0.2413 0.4655 0.065 Uiso 1 1 calc R
C17 C -0.1516(3) 0.6812(3) 0.28072(14) 0.0288(4) Uani 1 1 d .
H17A H -0.0591 0.7818 0.2724 0.043 Uiso 1 1 calc R
H17B H -0.2056 0.7057 0.3322 0.043 Uiso 1 1 calc R
H17C H -0.2442 0.6599 0.2358 0.043 Uiso 1 1 calc R
O18 O -0.11059(18) 0.12242(17) 0.17827(8) 0.0237(3) Uani 1 1 d .
C19 C -0.2152(2) 0.0593(2) 0.11537(12) 0.0218(4) Uani 1 1 d .
C20 C -0.1847(2) 0.1011(2) 0.03675(12) 0.0237(4) Uani 1 1 d .
H20 H -0.2679 0.0421 -0.0064 0.028 Uiso 1 1 calc R
C21 C -0.0408(2) 0.2233(2) 0.01749(11) 0.0206(3) Uani 1 1 d .
O22 O 0.09048(18) 0.30404(17) 0.06821(8) 0.0210(3) Uani 1 1 d .
C23 C -0.3835(3) -0.0640(3) 0.13042(14) 0.0290(4) Uani 1 1 d .
H23A H -0.3554 -0.1425 0.1694 0.044 Uiso 1 1 calc R
H23B H -0.4346 -0.1334 0.0791 0.044 Uiso 1 1 calc R
H23C H -0.4703 0.0034 0.1526 0.044 Uiso 1 1 calc R
C24 C -0.0314(3) 0.2763(3) -0.06654(12) 0.0257(4) Uani 1 1 d .
H24A H -0.0953 0.3731 -0.0708 0.039 Uiso 1 1 calc R
H24B H -0.0869 0.1764 -0.1061 0.039 Uiso 1 1 calc R
H24C H 0.0942 0.3141 -0.0778 0.039 Uiso 1 1 calc R

loop_
_atom_site_aniso_label
_atom_site_aniso_U_11
_atom_site_aniso_U_22
_atom_site_aniso_U_33
_atom_site_aniso_U_23
_atom_site_aniso_U_13
_atom_site_aniso_U_12
W1 0.01874(4) 0.01573(4) 0.01839(4) 0.00293(2) 0.00502(3) 0.00434(2)
O1 0.0273(7) 0.0192(6) 0.0243(7) 0.0025(5) 0.0063(5) 0.0069(5)
C2 0.0279(10) 0.0259(10) 0.0294(10) 0.0020(8) 0.0132(8) 0.0028(8)
N3 0.0202(7) 0.0199(7) 0.0221(7) 0.0011(6) 0.0054(6) 0.0029(6)
C4 0.0198(8) 0.0212(8) 0.0236(9) 0.0025(7) 0.0026(7) 0.0057(7)
C5 0.0156(8) 0.0219(8) 0.0224(9) 0.0013(7) -0.0004(6) 0.0030(6)
C6 0.0281(10) 0.0315(10) 0.0255(10) 0.0062(8) -0.0026(8) 0.0105(8)
C7 0.0370(11) 0.0397(12) 0.0214(9) 0.0003(8) -0.0069(8) 0.0111(9)
C8 0.0293(10) 0.0311(10) 0.0264(10) -0.0047(8) -0.0026(8) 0.0076(8)
C9 0.0253(9) 0.0216(9) 0.0274(10) 0.0008(7) -0.0009(7) 0.0049(7)
C10 0.0193(8) 0.0220(8) 0.0203(8) 0.0031(7) -0.0001(6) 0.0026(7)
O11 0.0286(7) 0.0233(7) 0.0216(6) 0.0052(5) 0.0075(5) 0.0095(5)
C12 0.0291(10) 0.0303(10) 0.0208(9) 0.0046(7) 0.0070(7) 0.0072(8)
C13 0.0290(10) 0.0339(11) 0.0254(10) -0.0003(8) 0.0092(8) 0.0121(8)
C14 0.0149(8) 0.0222(9) 0.0286(9) -0.0019(7) 0.0013(7) 0.0040(6)
O15 0.0196(6) 0.0205(6) 0.0235(6) 0.0027(5) 0.0031(5) 0.0064(5)
C16 0.0635(17) 0.0514(15) 0.0257(11) 0.0153(10) 0.0191(11) 0.0266(13)
C17 0.0221(9) 0.0278(10) 0.0381(11) -0.0013(9) 0.0031(8) 0.0113(8)
O18 0.0227(6) 0.0220(6) 0.0267(7) 0.0049(5) 0.0072(5) 0.0024(5)
C19 0.0170(8) 0.0157(8) 0.0345(10) 0.0039(7) 0.0047(7) 0.0068(6)
C20 0.0205(8) 0.0212(9) 0.0294(10) 0.0033(7) -0.0017(7) 0.0045(7)
C21 0.0243(9) 0.0155(8) 0.0235(9) 0.0017(7) 0.0017(7) 0.0082(7)
O22 0.0239(6) 0.0181(6) 0.0204(6) 0.0027(5) 0.0025(5) 0.0020(5)
C23 0.0189(9) 0.0240(9) 0.0454(12) 0.0104(9) 0.0044(8) 0.0032(7)
C24 0.0343(10) 0.0206(9) 0.0222(9) 0.0039(7) -0.0022(8) 0.0056(8)

loop_
_atom_type_symbol
_atom_type_description
_atom_type_scat_dispersion_real
_atom_type_scat_dispersion_imag
_atom_type_scat_source
C C 0.0033 0.0016 'International Tables Vol C Tables 4.2.6.8 and 6.1.1.4'
H H 0.0000 0.0000 'International Tables Vol C Tables 4.2.6.8 and 6.1.1.4'
N N 0.0061 0.0033 'International Tables Vol C Tables 4.2.6.8 and 6.1.1.4'
O O 0.0106 0.0060 'International Tables Vol C Tables 4.2.6.8 and 6.1.1.4'
W W -0.8490 6.8722 'International Tables Vol C Tables 4.2.6.8 and 6.1.1.4'

loop_
_geom_angle_atom_site_label_1
_geom_angle_atom_site_label_2
_geom_angle_atom_site_label_3
_geom_angle
O1 W1 N3 99.29(6)
O1 W1 O22 99.92(6)
N3 W1 O22 77.21(6)
O1 W1 O11 90.14(6)
N3 W1 O11 119.17(6)
O22 W1 O11 159.34(5)
O1 W1 O18 91.78(6)
N3 W1 O18 158.99(6)
O22 W1 O18 83.35(5)
O11 W1 O18 78.30(5)
O1 W1 O15 168.95(6)
N3 W1 O15 90.94(6)
O22 W1 O15 86.36(5)
O11 W1 O15 81.15(5)
O18 W1 O15 79.84(5)
O1 W1 C4 93.89(7)
N3 W1 C4 38.40(7)
O22 W1 C4 115.57(6)
O11 W1 C4 81.33(6)
O18 W1 C4 158.86(7)
O15 W1 C4 91.53(6)
C4 N3 C2 120.75(16)
C4 N3 W1 77.71(11)
C2 N3 W1 121.51(12)
N3 C4 C5 119.67(16)
N3 C4 W1 63.89(10)
C5 C4 W1 118.87(12)
C6 C5 C10 118.30(17)
C6 C5 C4 120.25(17)
C10 C5 C4 121.45(17)
C7 C6 C5 120.76(18)
C6 C7 C8 120.12(19)
C9 C8 C7 119.90(19)
C8 C9 C10 120.07(18)
C9 C10 C5 120.83(18)
C12 O11 W1 133.05(13)
O11 C12 C13 125.06(18)
O11 C12 C16 114.29(18)
C13 C12 C16 120.62(18)
C14 C13 C12 123.60(18)
O15 C14 C13 123.73(17)
O15 C14 C17 115.28(18)
C13 C14 C17 120.98(18)
C14 O15 W1 132.96(12)
C19 O18 W1 130.08(12)
O18 C19 C20 124.55(17)
O18 C19 C23 115.61(18)
C20 C19 C23 119.81(18)
C21 C20 C19 124.23(18)
O22 C21 C20 125.08(17)
O22 C21 C24 114.46(17)
C20 C21 C24 120.43(17)
C21 O22 W1 130.88(12)

loop_
_geom_bond_atom_site_label_1
_geom_bond_atom_site_label_2
_geom_bond_distance
W1 O1 1.7099(13)
W1 N3 2.0008(16)
W1 O22 2.0584(13)
W1 O11 2.0809(13)
W1 O18 2.1118(13)
W1 O15 2.1205(12)
W1 C4 2.1771(19)
C2 N3 1.459(2)
N3 C4 1.384(2)
C4 C5 1.479(3)
C5 C6 1.397(3)
C5 C10 1.401(2)
C6 C7 1.386(3)
C7 C8 1.390(3)
C8 C9 1.382(3)
C9 C10 1.388(3)
O11 C12 1.271(2)
C12 C13 1.401(3)
C12 C16 1.502(3)
C13 C14 1.383(3)
C14 O15 1.281(2)
C14 C17 1.500(3)
O18 C19 1.277(2)
C19 C20 1.396(3)
C19 C23 1.502(3)
C20 C21 1.386(3)
C21 O22 1.295(2)
C21 C24 1.495(3)

loop_
_geom_torsion_atom_site_label_1
_geom_torsion_atom_site_label_2
_geom_torsion_atom_site_label_3
_geom_torsion_atom_site_label_4
_geom_torsion
O1 W1 N3 C4 -84.50(11)
O22 W1 N3 C4 177.34(11)
O11 W1 N3 C4 10.91(12)
O18 W1 N3 C4 154.59(14)
O15 W1 N3 C4 91.29(10)
O1 W1 N3 C2 34.20(16)
O22 W1 N3 C2 -63.96(15)
O11 W1 N3 C2 129.60(14)
O18 W1 N3 C2 -86.7(2)
O15 W1 N3 C2 -150.01(15)
C4 W1 N3 C2 118.70(19)
C2 N3 C4 C5 130.63(18)
W1 N3 C4 C5 -109.85(16)
C2 N3 C4 W1 -119.52(17)
O1 W1 C4 N3 100.07(10)
O22 W1 C4 N3 -2.87(12)
O11 W1 C4 N3 -170.38(10)
O18 W1 C4 N3 -154.74(14)
O15 W1 C4 N3 -89.57(10)
O1 W1 C4 C5 -148.87(14)
N3 W1 C4 C5 111.06(18)
O22 W1 C4 C5 108.19(14)
O11 W1 C4 C5 -59.32(14)
O18 W1 C4 C5 -43.7(2)
O15 W1 C4 C5 21.49(14)
N3 C4 C5 C6 178.50(17)
W1 C4 C5 C6 103.82(18)
N3 C4 C5 C10 -1.2(3)
W1 C4 C5 C10 -75.8(2)
C10 C5 C6 C7 0.8(3)
C4 C5 C6 C7 -178.84(19)
C5 C6 C7 C8 0.1(3)
C6 C7 C8 C9 -1.2(3)
C7 C8 C9 C10 1.3(3)
C8 C9 C10 C5 -0.3(3)
C6 C5 C10 C9 -0.8(3)
C4 C5 C10 C9 178.89(18)
O1 W1 O11 C12 -167.00(19)
N3 W1 O11 C12 92.27(19)
O22 W1 O11 C12 -47.3(3)
O18 W1 O11 C12 -75.21(19)
O15 W1 O11 C12 6.16(18)
C4 W1 O11 C12 99.09(19)
W1 O11 C12 C13 -6.7(3)
W1 O11 C12 C16 175.15(16)
O11 C12 C13 C14 -0.3(4)
C16 C12 C13 C14 177.7(2)
C12 C13 C14 O15 5.6(3)
C12 C13 C14 C17 -173.5(2)
C13 C14 O15 W1 -4.2(3)
C17 C14 O15 W1 174.95(12)
O1 W1 O15 C14 37.6(4)
N3 W1 O15 C14 -120.15(17)
O22 W1 O15 C14 162.73(17)
O11 W1 O15 C14 -0.76(16)
O18 W1 O15 C14 78.84(16)
C4 W1 O15 C14 -81.74(17)
O1 W1 O18 C19 -85.84(15)
N3 W1 O18 C19 36.3(2)
O22 W1 O18 C19 13.94(15)
O11 W1 O18 C19 -175.62(16)
O15 W1 O18 C19 101.41(15)
C4 W1 O18 C19 168.58(17)
W1 O18 C19 C20 -9.7(3)
W1 O18 C19 C23 172.08(12)
O18 C19 C20 C21 -3.3(3)
C23 C19 C20 C21 174.93(17)
C19 C20 C21 O22 5.6(3)
C19 C20 C21 C24 -172.15(17)
C20 C21 O22 W1 5.5(3)
C24 C21 O22 W1 -176.66(12)
O1 W1 O22 C21 78.83(16)
N3 W1 O22 C21 176.21(16)
O11 W1 O22 C21 -39.3(2)
O18 W1 O22 C21 -11.82(15)
O15 W1 O22 C21 -92.00(15)
C4 W1 O22 C21 178.04(14)
